data_1566927
loop_
_publ_author_name
'Plajer, Alex Johannes'
'Pr\"ohm, Patrick'
'Rupf, Susanne M.'

_publ_section_title
;
 Lithium achieves sequence selective ring-opening terpolymerisation
 (ROTERP) of ternary monomer mixtures
;
_journal_name_full 'Chemical Science'
_journal_paper_doi 10.1039/D2SC01776H
_journal_year 2022
_chemical_formula_moiety 'C12 H13 Na O3 S'
_chemical_formula_sum 'C12 H13 Na O3 S'
_chemical_formula_weight 260.27
_chemical_properties_physical Hygroscopic
_space_group_crystal_system triclinic
_space_group_IT_number 2
_space_group_name_Hall '-P 1'
_space_group_name_H-M_alt 'P -1'
_atom_sites_solution_hydrogens geom
_atom_sites_solution_primary dual
_audit_creation_date 2021-11-30
_audit_creation_method
;
Olex2 1.3
(compiled Nov 21 2019 18:26:39 for OlexSys, GUI svn.r6003)
;
_audit_update_record
;
2022-03-23 deposited with the CCDC.	2022-05-04 downloaded from the CCDC.
;
_cell_angle_alpha 90.127(4)
_cell_angle_beta 101.890(4)
_cell_angle_gamma 97.726(4)
_cell_formula_units_Z 2
_cell_length_a 5.9833(6)
_cell_length_b 9.3642(10)
_cell_length_c 11.7461(12)
_cell_measurement_reflns_used 8100
_cell_measurement_temperature 100
_cell_measurement_theta_max 26.39
_cell_measurement_theta_min 2.86
_cell_volume 637.85(11)
_computing_cell_refinement 'SAINT V8.40B (?, 2016)'
_computing_data_reduction 'SAINT V8.40B (?, 2016)'
_computing_molecular_graphics 'Olex2 1.3 (Dolomanov et al., 2009)'
_computing_publication_material 'Olex2 1.3 (Dolomanov et al., 2009)'
_computing_structure_refinement 'XL  (Sheldrick, 2008)'
_computing_structure_solution 'SHELXT 2018/2 (Sheldrick, 2018)'
_diffrn_ambient_temperature 100
_diffrn_measured_fraction_theta_full 0.997
_diffrn_measured_fraction_theta_max 0.981
_diffrn_measurement_device_type 'Bruker APEX-II CCD'
_diffrn_measurement_method '\f and \w scans'
_diffrn_radiation_type MoK\a
_diffrn_radiation_wavelength 0.71073
_diffrn_reflns_av_R_equivalents 0.0
_diffrn_reflns_av_unetI/netI 0.0314
_diffrn_reflns_Laue_measured_fraction_full 0.997
_diffrn_reflns_Laue_measured_fraction_max 0.981
_diffrn_reflns_number 2612
_diffrn_reflns_point_group_measured_fraction_full 0.997
_diffrn_reflns_point_group_measured_fraction_max 0.981
_diffrn_reflns_theta_full 25.242
_diffrn_reflns_theta_max 26.527
_diffrn_reflns_theta_min 2.196
_diffrn_source_current 1.0
_diffrn_source_power 0.05
_diffrn_source_voltage 50.0
_diffrn_standards_number 0
_exptl_absorpt_coefficient_mu 0.280
_exptl_absorpt_correction_T_max 0.7453
_exptl_absorpt_correction_T_min 0.6071
_exptl_absorpt_correction_type multi-scan
_exptl_absorpt_process_details
;
 TWINABS-2012/1 (Bruker,2012) was used for absorption correction.

Final HKLF 4 output contains 19106 reflections, Rint = 0.0845
 (12600 with I > 3sig(I), Rint = 0.0667)
;
_exptl_crystal_colour colourless
_exptl_crystal_colour_primary colourless
_exptl_crystal_density_diffrn 1.355
_exptl_crystal_description needle
_exptl_crystal_F_000 272
_exptl_crystal_recrystallization_method 'Re-crystallisation from solvent: tetrahydrofuran'
_exptl_crystal_size_max 0.24
_exptl_crystal_size_mid 0.24
_exptl_crystal_size_min 0.11
_refine_diff_density_max 0.485
_refine_diff_density_min -0.463
_refine_diff_density_rms 0.092
_refine_ls_extinction_method none
_refine_ls_goodness_of_fit_ref 1.054
_refine_ls_hydrogen_treatment constr
_refine_ls_matrix_type full
_refine_ls_number_parameters 157
_refine_ls_number_reflns 2612
_refine_ls_number_restraints 0
_refine_ls_restrained_S_all 1.054
_refine_ls_R_factor_all 0.0598
_refine_ls_R_factor_gt 0.0533
_refine_ls_shift/su_max 0.000
_refine_ls_shift/su_mean 0.000
_refine_ls_structure_factor_coef Fsqd
_refine_ls_weighting_details 'w=1/[\s^2^(Fo^2^)+(0.0639P)^2^+1.8960P] where P=(Fo^2^+2Fc^2^)/3'
_refine_ls_weighting_scheme calc
_refine_ls_wR_factor_gt 0.1478
_refine_ls_wR_factor_ref 0.1521
_reflns_Friedel_coverage 0.000
_reflns_number_gt 2390
_reflns_number_total 2612
_reflns_threshold_expression 'I > 2\s(I)'
_cod_data_source_file d2sc01776h2.cif
_cod_data_source_block p-1_final
_cod_database_code 1566927
_shelx_shelxl_version_number 2018/3
_shelx_space_group_comment
;
The symmetry employed for this shelxl refinement is uniquely defined
by the following loop, which should always be used as a source of
symmetry information in preference to the above space-group names.
They are only intended as comments.
;
_shelx_estimated_absorpt_t_max 0.970
_shelx_estimated_absorpt_t_min 0.936
_olex2_refinement_description
;
1. Fixed Uiso
 At 1.2 times of:
  All C(H) groups
 At 1.5 times of:
  All C(H,H,H) groups
2.a Aromatic/amide H refined with riding coordinates:
 C6(H6), C7(H7), C8(H8), C9(H9)
2.b Idealised Me refined as rotating group:
 C11(H11A,H11B,H11C), C12(H12A,H12B,H12C), C10(H10A,H10B,H10C)
;
_olex2_submission_special_instructions 'No special instructions were received'

loop_
_space_group_symop_operation_xyz
'x, y, z'
'-x, -y, -z'

loop_
_atom_site_label
_atom_site_type_symbol
_atom_site_fract_x
_atom_site_fract_y
_atom_site_fract_z
_atom_site_U_iso_or_equiv
_atom_site_adp_type
_atom_site_occupancy
_atom_site_site_symmetry_order
_atom_site_calc_flag
_atom_site_refinement_flags_posn
_atom_site_refinement_flags_adp
_atom_site_refinement_flags_occupancy
_atom_site_disorder_assembly
_atom_site_disorder_group
S01 S 0.51320(13) 1.09351(8) 0.83047(6) 0.0186(2) Uani 1 1 d . . . . .
Na01 Na 0.20500(19) 0.91731(12) 0.94364(10) 0.0182(3) Uani 1 1 d . . . . .
O3 O 0.2470(3) 0.5379(2) 0.72515(18) 0.0168(4) Uani 1 1 d . . . . .
O2 O 0.3001(4) 0.7366(2) 0.84228(18) 0.0187(4) Uani 1 1 d . . . . .
O1 O 0.8119(3) 0.9146(2) 0.89783(18) 0.0205(5) Uani 1 1 d . . . . .
C2 C 0.3288(5) 0.6743(3) 0.7566(2) 0.0153(6) Uani 1 1 d . . . . .
C5 C 0.4635(5) 0.7437(3) 0.6721(2) 0.0145(6) Uani 1 1 d . . . . .
C3 C 0.0838(5) 0.4505(3) 0.7866(3) 0.0164(6) Uani 1 1 d . . . . .
C1 C 0.6604(5) 0.9506(3) 0.8192(3) 0.0156(6) Uani 1 1 d . . . . .
C11 C 0.0306(5) 0.3095(3) 0.7164(3) 0.0203(6) Uani 1 1 d . . . . .
H11A H -0.029234 0.328116 0.634469 0.030 Uiso 1 1 calc R U . . .
H11B H -0.085176 0.244309 0.746070 0.030 Uiso 1 1 calc R U . . .
H11C H 0.171706 0.264949 0.723297 0.030 Uiso 1 1 calc R U . . .
C4 C 0.6143(5) 0.8730(3) 0.7020(3) 0.0161(6) Uani 1 1 d . . . . .
C6 C 0.4385(5) 0.6788(3) 0.5618(3) 0.0172(6) Uani 1 1 d . . . . .
H6 H 0.337235 0.591124 0.541746 0.021 Uiso 1 1 calc R U . . .
C12 C -0.1324(5) 0.5218(3) 0.7766(3) 0.0218(6) Uani 1 1 d . . . . .
H12A H -0.095379 0.612866 0.822096 0.033 Uiso 1 1 calc R U . . .
H12B H -0.249064 0.457678 0.806525 0.033 Uiso 1 1 calc R U . . .
H12C H -0.192307 0.540796 0.694782 0.033 Uiso 1 1 calc R U . . .
C10 C 0.2027(6) 0.4275(3) 0.9109(3) 0.0229(6) Uani 1 1 d . . . . .
H10A H 0.348673 0.390836 0.911182 0.034 Uiso 1 1 calc R U . . .
H10B H 0.103033 0.357564 0.946681 0.034 Uiso 1 1 calc R U . . .
H10C H 0.233275 0.519311 0.955325 0.034 Uiso 1 1 calc R U . . .
C7 C 0.5596(5) 0.7407(3) 0.4813(3) 0.0216(6) Uani 1 1 d . . . . .
H7 H 0.539615 0.696769 0.406249 0.026 Uiso 1 1 calc R U . . .
C8 C 0.7101(6) 0.8674(3) 0.5117(3) 0.0250(7) Uani 1 1 d . . . . .
H8 H 0.795014 0.909891 0.457451 0.030 Uiso 1 1 calc R U . . .
C9 C 0.7372(5) 0.9325(3) 0.6208(3) 0.0233(7) Uani 1 1 d . . . . .
H9 H 0.841369 1.019026 0.640552 0.028 Uiso 1 1 calc R U . . .

loop_
_atom_site_aniso_label
_atom_site_aniso_U_11
_atom_site_aniso_U_22
_atom_site_aniso_U_33
_atom_site_aniso_U_23
_atom_site_aniso_U_13
_atom_site_aniso_U_12
S01 0.0214(4) 0.0175(4) 0.0195(4) -0.0005(3) 0.0087(3) 0.0049(3)
Na01 0.0140(5) 0.0226(6) 0.0199(6) -0.0052(5) 0.0077(5) 0.0025(4)
O3 0.0172(10) 0.0150(9) 0.0203(11) -0.0020(8) 0.0104(8) 0.0003(8)
O2 0.0203(10) 0.0184(10) 0.0192(11) -0.0039(8) 0.0096(8) 0.0003(8)
O1 0.0154(10) 0.0249(11) 0.0212(11) -0.0043(9) 0.0036(9) 0.0034(8)
C2 0.0134(13) 0.0166(13) 0.0161(14) -0.0022(10) 0.0026(11) 0.0033(10)
C5 0.0116(12) 0.0154(13) 0.0174(14) 0.0001(11) 0.0047(11) 0.0021(10)
C3 0.0142(13) 0.0159(13) 0.0210(15) 0.0005(11) 0.0089(11) 0.0007(11)
C1 0.0120(12) 0.0165(13) 0.0192(14) -0.0015(11) 0.0095(11) -0.0050(10)
C11 0.0187(14) 0.0197(14) 0.0234(15) -0.0015(12) 0.0081(12) -0.0002(11)
C4 0.0144(13) 0.0165(13) 0.0187(15) -0.0010(11) 0.0046(11) 0.0053(11)
C6 0.0142(13) 0.0211(14) 0.0159(14) -0.0029(11) 0.0033(11) 0.0011(11)
C12 0.0149(14) 0.0238(15) 0.0285(17) -0.0024(12) 0.0068(12) 0.0062(12)
C10 0.0236(15) 0.0236(15) 0.0225(16) 0.0027(12) 0.0073(13) 0.0026(12)
C7 0.0232(15) 0.0255(15) 0.0168(15) -0.0045(12) 0.0069(12) 0.0023(12)
C8 0.0274(16) 0.0264(16) 0.0245(16) -0.0003(13) 0.0166(13) -0.0021(13)
C9 0.0232(15) 0.0193(14) 0.0271(17) -0.0061(12) 0.0111(13) -0.0070(12)

loop_
_atom_type_symbol
_atom_type_description
_atom_type_scat_dispersion_real
_atom_type_scat_dispersion_imag
_atom_type_scat_source
C C 0.0033 0.0016 'International Tables Vol C Tables 4.2.6.8 and 6.1.1.4'
H H 0.0000 0.0000 'International Tables Vol C Tables 4.2.6.8 and 6.1.1.4'
Na Na 0.0362 0.0249 'International Tables Vol C Tables 4.2.6.8 and 6.1.1.4'
O O 0.0106 0.0060 'International Tables Vol C Tables 4.2.6.8 and 6.1.1.4'
S S 0.1246 0.1234 'International Tables Vol C Tables 4.2.6.8 and 6.1.1.4'

loop_
_geom_angle_atom_site_label_1
_geom_angle_atom_site_label_2
_geom_angle_atom_site_label_3
_geom_angle
_geom_angle_site_symmetry_1
_geom_angle_site_symmetry_3
_geom_angle_publ_flag
Na01 S01 Na01 79.39(4) . 2_677 ?
C1 S01 Na01 90.18(9) . . ?
C1 S01 Na01 76.29(10) . 2_677 ?
S01 Na01 S01 100.61(4) . 2_677 ?
S01 Na01 Na01 50.32(3) . 2_677 ?
S01 Na01 Na01 91.66(5) 2_677 2_577 ?
S01 Na01 Na01 118.12(6) . 2_577 ?
S01 Na01 Na01 50.30(3) 2_677 2_677 ?
S01 Na01 C1 34.38(6) 2_677 2_677 ?
S01 Na01 C1 100.32(6) . 2_677 ?
Na01 Na01 Na01 113.06(6) 2_577 2_677 ?
O2 Na01 S01 103.68(7) . 2_677 ?
O2 Na01 S01 83.39(6) . . ?
O2 Na01 Na01 151.08(8) . 2_577 ?
O2 Na01 Na01 95.45(7) . 2_677 ?
O2 Na01 O1 109.09(9) . 1_455 ?
O2 Na01 O1 162.26(9) . 2_677 ?
O2 Na01 C1 138.04(9) . 2_677 ?
O1 Na01 S01 127.09(7) 1_455 2_677 ?
O1 Na01 S01 99.61(6) 2_677 . ?
O1 Na01 S01 58.59(6) 2_677 2_677 ?
O1 Na01 S01 123.13(7) 1_455 . ?
O1 Na01 Na01 154.15(8) 1_455 2_677 ?
O1 Na01 Na01 43.81(6) 1_455 2_577 ?
O1 Na01 Na01 73.90(6) 2_677 2_677 ?
O1 Na01 Na01 40.25(5) 2_677 2_577 ?
O1 Na01 O1 84.06(8) 1_455 2_677 ?
O1 Na01 C1 24.25(8) 2_677 2_677 ?
O1 Na01 C1 103.54(8) 1_455 2_677 ?
C1 Na01 Na01 61.16(6) 2_677 2_577 ?
C1 Na01 Na01 59.60(6) 2_677 2_677 ?
C2 O3 C3 121.5(2) . . ?
C2 O2 Na01 156.2(2) . . ?
Na01 O1 Na01 95.94(8) 1_655 2_677 ?
C1 O1 Na01 100.79(18) . 2_677 ?
C1 O1 Na01 140.02(19) . 1_655 ?
O3 C2 C5 111.1(2) . . ?
O2 C2 O3 125.3(3) . . ?
O2 C2 C5 123.6(3) . . ?
C4 C5 C2 121.0(2) . . ?
C6 C5 C2 119.5(2) . . ?
C6 C5 C4 119.5(3) . . ?
O3 C3 C11 102.0(2) . . ?
O3 C3 C12 109.2(2) . . ?
O3 C3 C10 110.1(2) . . ?
C11 C3 C12 110.3(2) . . ?
C10 C3 C11 110.6(2) . . ?
C10 C3 C12 113.9(2) . . ?
S01 C1 Na01 69.33(10) . 2_677 ?
O1 C1 S01 124.1(2) . . ?
O1 C1 Na01 54.95(15) . 2_677 ?
O1 C1 C4 118.5(2) . . ?
C4 C1 S01 117.2(2) . . ?
C4 C1 Na01 173.4(2) . 2_677 ?
C3 C11 H11A 109.5 . . ?
C3 C11 H11B 109.5 . . ?
C3 C11 H11C 109.5 . . ?
H11A C11 H11B 109.5 . . ?
H11A C11 H11C 109.5 . . ?
H11B C11 H11C 109.5 . . ?
C5 C4 C1 124.3(3) . . ?
C9 C4 C5 118.8(3) . . ?
C9 C4 C1 116.9(3) . . ?
C5 C6 H6 119.5 . . ?
C7 C6 C5 120.9(3) . . ?
C7 C6 H6 119.5 . . ?
C3 C12 H12A 109.5 . . ?
C3 C12 H12B 109.5 . . ?
C3 C12 H12C 109.5 . . ?
H12A C12 H12B 109.5 . . ?
H12A C12 H12C 109.5 . . ?
H12B C12 H12C 109.5 . . ?
C3 C10 H10A 109.5 . . ?
C3 C10 H10B 109.5 . . ?
C3 C10 H10C 109.5 . . ?
H10A C10 H10B 109.5 . . ?
H10A C10 H10C 109.5 . . ?
H10B C10 H10C 109.5 . . ?
C6 C7 H7 120.4 . . ?
C8 C7 C6 119.3(3) . . ?
C8 C7 H7 120.4 . . ?
C7 C8 H8 119.8 . . ?
C9 C8 C7 120.4(3) . . ?
C9 C8 H8 119.8 . . ?
C4 C9 H9 119.5 . . ?
C8 C9 C4 121.1(3) . . ?
C8 C9 H9 119.5 . . ?

loop_
_geom_bond_atom_site_label_1
_geom_bond_atom_site_label_2
_geom_bond_distance
_geom_bond_site_symmetry_2
_geom_bond_publ_flag
S01 Na01 2.8455(14) 2_677 ?
S01 Na01 2.8447(14) . ?
S01 C1 1.717(3) . ?
Na01 Na01 3.538(2) 2_577 ?
Na01 Na01 3.634(2) 2_677 ?
Na01 O2 2.266(2) . ?
Na01 O1 2.463(2) 2_677 ?
Na01 O1 2.299(2) 1_455 ?
Na01 C1 2.955(3) 2_677 ?
O3 C2 1.328(3) . ?
O3 C3 1.491(3) . ?
O2 C2 1.216(3) . ?
O1 C1 1.236(4) . ?
C2 C5 1.499(4) . ?
C5 C4 1.407(4) . ?
C5 C6 1.402(4) . ?
C3 C11 1.516(4) . ?
C3 C12 1.517(4) . ?
C3 C10 1.516(4) . ?
C1 C4 1.512(4) . ?
C11 H11A 0.9800 . ?
C11 H11B 0.9800 . ?
C11 H11C 0.9800 . ?
C4 C9 1.393(4) . ?
C6 H6 0.9500 . ?
C6 C7 1.388(4) . ?
C12 H12A 0.9800 . ?
C12 H12B 0.9800 . ?
C12 H12C 0.9800 . ?
C10 H10A 0.9800 . ?
C10 H10B 0.9800 . ?
C10 H10C 0.9800 . ?
C7 H7 0.9500 . ?
C7 C8 1.388(4) . ?
C8 H8 0.9500 . ?
C8 C9 1.388(4) . ?
C9 H9 0.9500 . ?

loop_
_geom_torsion_atom_site_label_1
_geom_torsion_atom_site_label_2
_geom_torsion_atom_site_label_3
_geom_torsion_atom_site_label_4
_geom_torsion
_geom_torsion_site_symmetry_1
_geom_torsion_site_symmetry_2
_geom_torsion_site_symmetry_3
_geom_torsion_site_symmetry_4
_geom_torsion_publ_flag
S01 C1 C4 C5 -98.7(3) . . . . ?
S01 C1 C4 C9 83.6(3) . . . . ?
Na01 S01 C1 Na01 -79.03(5) . . . 2_677 ?
Na01 S01 C1 O1 -4.2(2) 2_677 . . . ?
Na01 S01 C1 O1 -83.2(2) . . . . ?
Na01 S01 C1 C4 102.2(2) . . . . ?
Na01 S01 C1 C4 -178.7(2) 2_677 . . . ?
Na01 O2 C2 O3 -130.1(4) . . . . ?
Na01 O2 C2 C5 50.0(6) . . . . ?
Na01 O1 C1 S01 -108.2(3) 1_655 . . . ?
Na01 O1 C1 S01 4.8(3) 2_677 . . . ?
Na01 O1 C1 Na01 -113.0(3) 1_655 . . 2_677 ?
Na01 O1 C1 C4 179.3(2) 2_677 . . . ?
Na01 O1 C1 C4 66.2(4) 1_655 . . . ?
O3 C2 C5 C4 -163.3(2) . . . . ?
O3 C2 C5 C6 16.7(4) . . . . ?
O2 C2 C5 C4 16.6(4) . . . . ?
O2 C2 C5 C6 -163.3(3) . . . . ?
O1 C1 C4 C5 86.4(3) . . . . ?
O1 C1 C4 C9 -91.2(3) . . . . ?
C2 O3 C3 C11 176.7(2) . . . . ?
C2 O3 C3 C12 60.0(3) . . . . ?
C2 O3 C3 C10 -65.8(3) . . . . ?
C2 C5 C4 C1 1.8(4) . . . . ?
C2 C5 C4 C9 179.4(3) . . . . ?
C2 C5 C6 C7 179.6(3) . . . . ?
C5 C4 C9 C8 1.0(5) . . . . ?
C5 C6 C7 C8 1.1(5) . . . . ?
C3 O3 C2 O2 7.5(4) . . . . ?
C3 O3 C2 C5 -172.5(2) . . . . ?
C1 C4 C9 C8 178.7(3) . . . . ?
C4 C5 C6 C7 -0.3(4) . . . . ?
C6 C5 C4 C1 -178.2(3) . . . . ?
C6 C5 C4 C9 -0.7(4) . . . . ?
C6 C7 C8 C9 -0.8(5) . . . . ?
C7 C8 C9 C4 -0.3(5) . . . . ?
